data_4062190
loop_
_publ_author_name
'Thomas, Florian'
'Schulz, Stephan'
'Nieger, Martin'

_publ_section_title
;
Unexpected Rearangement reaction of Lewis-Base Stabilized Group 13/15
 Compounds with Group 13 Trialkyls
;
_journal_name_full Organometallics
_journal_year 2003
_chemical_formula_moiety 'C18 H43 N2 Al Si2 P Ga - 1/2 C16 H48 Si4 P2 Ga2'
_chemical_formula_sum 'C52 H134 Al2 Ga4 N4 P4 Si8'
_chemical_formula_weight 1497.07
_space_group_IT_number 15
_symmetry_cell_setting monoclinic
_symmetry_space_group_name_Hall '-C 2yc'
_symmetry_space_group_name_H-M 'C 1 2/c 1'
_cell_angle_alpha 90.00
_cell_angle_beta 101.530(1)
_cell_angle_gamma 90.00
_cell_formula_units_Z 4
_cell_length_a 48.0704(4)
_cell_length_b 9.4362(1)
_cell_length_c 18.8928(2)
_cell_measurement_temperature 123(2)
_cell_volume 8396.87(14)
_diffrn_ambient_temperature 123(2)
_exptl_crystal_density_diffrn 1.184
_exptl_crystal_density_meas ?
_cod_depositor_comments
;
The following automatic conversions were performed:

'_exptl_crystal_density_meas' value 'none' was changed to '?' - the
value is perceived as not measured.

Automatic conversion script
Id: cif_fix_values 3008 2015-01-20 13:52:24Z robertas 
;
_cod_original_sg_symbol_H-M 'C2/c No.15'
_cod_database_code 4062190

loop_
_symmetry_equiv_pos_as_xyz
'x, y, z'
'-x, y, -z+1/2'
'x+1/2, y+1/2, z'
'-x+1/2, y+1/2, -z+1/2'
'-x, -y, -z'
'x, -y, z-1/2'
'-x+1/2, -y+1/2, -z'
'x+1/2, -y+1/2, z-1/2'

loop_
_atom_site_label
_atom_site_type_symbol
_atom_site_fract_x
_atom_site_fract_y
_atom_site_fract_z
_atom_site_U_iso_or_equiv
_atom_site_adp_type
_atom_site_occupancy
_atom_site_symmetry_multiplicity
_atom_site_calc_flag
_atom_site_refinement_flags
_atom_site_disorder_assembly
_atom_site_disorder_group
Al1 Al 0.115121(11) 0.44461(6) 0.26431(3) 0.02535(13) Uani 1 1 d . . .
N1D N 0.08659(3) 0.31847(15) 0.29322(8) 0.0239(3) Uani 1 1 d . . .
C2D C 0.06030(4) 0.36375(19) 0.29746(10) 0.0261(4) Uani 1 1 d . . .
H2D H 0.0554 0.4589 0.2839 0.031 Uiso 1 1 calc R . .
C3D C 0.04034(4) 0.28215(19) 0.31987(10) 0.0252(4) Uani 1 1 d . . .
H3D H 0.0222 0.3207 0.3209 0.030 Uiso 1 1 calc R . .
C4D C 0.04656(4) 0.13988(18) 0.34168(10) 0.0225(4) Uani 1 1 d . . .
C5D C 0.07423(4) 0.0938(2) 0.33811(10) 0.0271(4) Uani 1 1 d . . .
H5D H 0.0800 0.0001 0.3525 0.033 Uiso 1 1 calc R . .
C6D C 0.09275(4) 0.18231(19) 0.31425(10) 0.0281(4) Uani 1 1 d . . .
H6D H 0.1111 0.1468 0.3122 0.034 Uiso 1 1 calc R . .
N7D N 0.02736(3) 0.05571(15) 0.36342(9) 0.0266(4) Uani 1 1 d . . .
C8D C -0.00125(4) 0.1064(2) 0.36470(12) 0.0320(5) Uani 1 1 d . . .
H8D1 H -0.0126 0.0282 0.3779 0.048 Uiso 1 1 calc R . .
H8D2 H -0.0101 0.1421 0.3168 0.048 Uiso 1 1 calc R . .
H8D3 H -0.0002 0.1828 0.4003 0.048 Uiso 1 1 calc R . .
C9D C 0.03535(4) -0.08269(19) 0.39577(11) 0.0339(5) Uani 1 1 d . . .
H9D1 H 0.0185 -0.1298 0.4065 0.051 Uiso 1 1 calc R . .
H9D2 H 0.0495 -0.0703 0.4406 0.051 Uiso 1 1 calc R . .
H9D3 H 0.0435 -0.1408 0.3619 0.051 Uiso 1 1 calc R . .
C10 C 0.14748(4) 0.3182(2) 0.26082(13) 0.0466(6) Uani 1 1 d . . .
H10A H 0.1417 0.2458 0.2236 0.070 Uiso 1 1 calc R . .
H10B H 0.1536 0.2721 0.3079 0.070 Uiso 1 1 calc R . .
H10C H 0.1632 0.3737 0.2493 0.070 Uiso 1 1 calc R . .
C11 C 0.12026(5) 0.6005(2) 0.33396(12) 0.0460(6) Uani 1 1 d . . .
H11A H 0.1025 0.6536 0.3293 0.069 Uiso 1 1 calc R . .
H11B H 0.1353 0.6638 0.3245 0.069 Uiso 1 1 calc R . .
H11C H 0.1256 0.5623 0.3830 0.069 Uiso 1 1 calc R . .
P1 P 0.092330(9) 0.53933(5) 0.14838(3) 0.01923(10) Uani 1 1 d . . .
Ga1 Ga 0.045243(4) 0.66285(2) 0.132063(11) 0.02379(6) Uani 1 1 d . . .
C1 C 0.04216(4) 0.7838(2) 0.04372(11) 0.0348(5) Uani 1 1 d . . .
H1A H 0.0416 0.7232 0.0013 0.052 Uiso 1 1 calc R . .
H1B H 0.0587 0.8469 0.0493 0.052 Uiso 1 1 calc R . .
H1C H 0.0248 0.8406 0.0373 0.052 Uiso 1 1 calc R . .
C2 C 0.01631(4) 0.5083(2) 0.12136(12) 0.0339(5) Uani 1 1 d . . .
H2A H 0.0161 0.4569 0.0762 0.051 Uiso 1 1 calc R . .
H2B H -0.0025 0.5494 0.1204 0.051 Uiso 1 1 calc R . .
H2C H 0.0211 0.4427 0.1622 0.051 Uiso 1 1 calc R . .
C3 C 0.04676(5) 0.7723(2) 0.22330(12) 0.0404(5) Uani 1 1 d . . .
H3A H 0.0611 0.8471 0.2268 0.061 Uiso 1 1 calc R . .
H3B H 0.0517 0.7084 0.2648 0.061 Uiso 1 1 calc R . .
H3C H 0.0282 0.8150 0.2231 0.061 Uiso 1 1 calc R . .
Si1 Si 0.088928(11) 0.36276(5) 0.06704(3) 0.02364(12) Uani 1 1 d . . .
C4 C 0.12422(4) 0.2998(2) 0.05318(13) 0.0408(5) Uani 1 1 d . . .
H4A H 0.1340 0.3773 0.0336 0.061 Uiso 1 1 calc R . .
H4B H 0.1216 0.2203 0.0191 0.061 Uiso 1 1 calc R . .
H4C H 0.1357 0.2688 0.0995 0.061 Uiso 1 1 calc R . .
C5 C 0.06722(4) 0.4218(2) -0.02169(11) 0.0355(5) Uani 1 1 d . . .
H5A H 0.0486 0.4550 -0.0147 0.053 Uiso 1 1 calc R . .
H5B H 0.0646 0.3421 -0.0557 0.053 Uiso 1 1 calc R . .
H5C H 0.0770 0.4991 -0.0412 0.053 Uiso 1 1 calc R . .
C6 C 0.07059(4) 0.21383(19) 0.10425(12) 0.0339(5) Uani 1 1 d . . .
H6A H 0.0520 0.2460 0.1117 0.051 Uiso 1 1 calc R . .
H6B H 0.0821 0.1829 0.1504 0.051 Uiso 1 1 calc R . .
H6C H 0.0680 0.1345 0.0701 0.051 Uiso 1 1 calc R . .
Si2 Si 0.124065(11) 0.69762(5) 0.12231(3) 0.02678(12) Uani 1 1 d . . .
C7 C 0.16141(4) 0.6385(2) 0.15587(13) 0.0386(5) Uani 1 1 d . . .
H7A H 0.1647 0.5495 0.1321 0.058 Uiso 1 1 calc R . .
H7B H 0.1647 0.6238 0.2082 0.058 Uiso 1 1 calc R . .
H7C H 0.1745 0.7111 0.1449 0.058 Uiso 1 1 calc R . .
C8 C 0.11869(5) 0.8670(2) 0.16878(13) 0.0415(6) Uani 1 1 d . . .
H8A H 0.0992 0.9001 0.1519 0.062 Uiso 1 1 calc R . .
H8B H 0.1320 0.9386 0.1578 0.062 Uiso 1 1 calc R . .
H8C H 0.1221 0.8512 0.2211 0.062 Uiso 1 1 calc R . .
C9 C 0.11882(5) 0.7273(2) 0.02282(12) 0.0436(6) Uani 1 1 d . . .
H9A H 0.0993 0.7584 0.0042 0.065 Uiso 1 1 calc R . .
H9B H 0.1224 0.6388 -0.0010 0.065 Uiso 1 1 calc R . .
H9C H 0.1321 0.8003 0.0130 0.065 Uiso 1 1 calc R . .
Ga2 Ga 0.224320(4) 0.634192(18) 0.451825(10) 0.01672(5) Uani 1 1 d . . .
C12 C 0.22606(4) 0.54145(18) 0.35865(9) 0.0252(4) Uani 1 1 d . . .
H12A H 0.2438 0.5677 0.3440 0.038 Uiso 1 1 calc R . .
H12B H 0.2099 0.5725 0.3217 0.038 Uiso 1 1 calc R . .
H12C H 0.2253 0.4384 0.3643 0.038 Uiso 1 1 calc R . .
C13 C 0.18970(4) 0.59321(19) 0.49036(10) 0.0249(4) Uani 1 1 d . . .
H13A H 0.1907 0.6433 0.5363 0.037 Uiso 1 1 calc R . .
H13B H 0.1884 0.4910 0.4982 0.037 Uiso 1 1 calc R . .
H13C H 0.1729 0.6251 0.4556 0.037 Uiso 1 1 calc R . .
P2 P 0.233545(9) 0.88889(4) 0.45119(2) 0.01591(10) Uani 1 1 d . . .
Si3 Si 0.195731(10) 1.01457(5) 0.46939(3) 0.01877(11) Uani 1 1 d . . .
C14 C 0.16239(4) 0.9494(2) 0.40933(11) 0.0296(4) Uani 1 1 d . . .
H14A H 0.1597 0.8488 0.4189 0.044 Uiso 1 1 calc R . .
H14B H 0.1638 0.9618 0.3587 0.044 Uiso 1 1 calc R . .
H14C H 0.1462 1.0037 0.4189 0.044 Uiso 1 1 calc R . .
C15 C 0.19257(4) 0.9944(2) 0.56571(10) 0.0297(4) Uani 1 1 d . . .
H15A H 0.1901 0.8940 0.5762 0.044 Uiso 1 1 calc R . .
H15B H 0.1761 1.0482 0.5742 0.044 Uiso 1 1 calc R . .
H15C H 0.2098 1.0304 0.5972 0.044 Uiso 1 1 calc R . .
C16 C 0.20035(4) 1.20611(18) 0.45025(11) 0.0286(4) Uani 1 1 d . . .
H16A H 0.2021 1.2177 0.3998 0.043 Uiso 1 1 calc R . .
H16B H 0.2175 1.2419 0.4821 0.043 Uiso 1 1 calc R . .
H16C H 0.1838 1.2594 0.4588 0.043 Uiso 1 1 calc R . .
Si4 Si 0.244374(10) 0.96416(5) 0.34652(3) 0.01983(11) Uani 1 1 d . . .
C17 C 0.21150(4) 0.9637(2) 0.27413(10) 0.0336(5) Uani 1 1 d . . .
H17A H 0.2035 0.8679 0.2688 0.050 Uiso 1 1 calc R . .
H17B H 0.2162 0.9938 0.2283 0.050 Uiso 1 1 calc R . .
H17C H 0.1976 1.0292 0.2873 0.050 Uiso 1 1 calc R . .
C18 C 0.25979(4) 1.14610(18) 0.35720(11) 0.0283(4) Uani 1 1 d . . .
H18A H 0.2459 1.2118 0.3704 0.042 Uiso 1 1 calc R . .
H18B H 0.2646 1.1765 0.3116 0.042 Uiso 1 1 calc R . .
H18C H 0.2770 1.1456 0.3952 0.042 Uiso 1 1 calc R . .
C19 C 0.27154(4) 0.84348(19) 0.32152(11) 0.0288(4) Uani 1 1 d . . .
H19A H 0.2639 0.7469 0.3156 0.043 Uiso 1 1 calc R . .
H19B H 0.2886 0.8447 0.3598 0.043 Uiso 1 1 calc R . .
H19C H 0.2763 0.8754 0.2761 0.043 Uiso 1 1 calc R . .

loop_
_atom_site_aniso_label
_atom_site_aniso_U_11
_atom_site_aniso_U_22
_atom_site_aniso_U_33
_atom_site_aniso_U_23
_atom_site_aniso_U_13
_atom_site_aniso_U_12
Al1 0.0201(3) 0.0323(3) 0.0209(3) 0.0063(2) -0.0025(2) -0.0039(2)
N1D 0.0248(8) 0.0262(8) 0.0198(9) 0.0048(6) 0.0018(7) 0.0014(7)
C2D 0.0277(10) 0.0240(9) 0.0249(11) 0.0032(8) 0.0014(8) 0.0027(8)
C3D 0.0241(9) 0.0235(9) 0.0269(11) 0.0013(8) 0.0028(8) 0.0023(8)
C4D 0.0282(10) 0.0240(9) 0.0148(9) -0.0013(7) 0.0032(8) -0.0004(8)
C5D 0.0309(10) 0.0253(10) 0.0245(11) 0.0050(8) 0.0039(8) 0.0052(8)
C6D 0.0267(10) 0.0320(10) 0.0248(11) 0.0067(8) 0.0030(8) 0.0051(8)
N7D 0.0305(9) 0.0221(8) 0.0283(9) 0.0040(7) 0.0085(7) 0.0004(7)
C8D 0.0268(10) 0.0315(11) 0.0381(13) 0.0055(9) 0.0075(9) -0.0009(9)
C9D 0.0448(12) 0.0246(10) 0.0349(13) 0.0087(9) 0.0142(10) 0.0021(9)
C10 0.0248(11) 0.0610(15) 0.0519(16) 0.0278(12) 0.0029(10) 0.0059(10)
C11 0.0507(14) 0.0541(14) 0.0274(13) 0.0001(10) -0.0057(11) -0.0208(12)
P1 0.0175(2) 0.0211(2) 0.0186(2) 0.00075(18) 0.00239(18) -0.00166(18)
Ga1 0.02335(11) 0.02319(11) 0.02459(12) 0.00041(8) 0.00419(9) 0.00215(8)
C1 0.0393(12) 0.0312(11) 0.0323(12) 0.0073(9) 0.0033(10) 0.0068(9)
C2 0.0220(10) 0.0360(11) 0.0420(13) 0.0045(9) 0.0018(9) -0.0017(8)
C3 0.0490(13) 0.0388(12) 0.0350(13) -0.0066(10) 0.0121(10) 0.0092(10)
Si1 0.0232(3) 0.0237(3) 0.0246(3) -0.0029(2) 0.0061(2) 0.0005(2)
C4 0.0357(12) 0.0470(13) 0.0434(14) -0.0061(11) 0.0170(10) 0.0072(10)
C5 0.0419(12) 0.0346(11) 0.0278(12) -0.0064(9) 0.0017(10) -0.0025(10)
C6 0.0383(12) 0.0237(10) 0.0397(13) -0.0024(9) 0.0077(10) -0.0035(9)
Si2 0.0238(3) 0.0265(3) 0.0301(3) 0.0030(2) 0.0054(2) -0.0063(2)
C7 0.0256(11) 0.0396(12) 0.0515(15) 0.0034(10) 0.0098(10) -0.0093(9)
C8 0.0413(13) 0.0267(11) 0.0561(16) -0.0021(10) 0.0084(11) -0.0086(9)
C9 0.0461(13) 0.0485(13) 0.0382(14) 0.0119(11) 0.0132(11) -0.0158(11)
Ga2 0.01934(10) 0.01651(10) 0.01451(10) -0.00048(7) 0.00389(8) 0.00014(7)
C12 0.0342(10) 0.0236(9) 0.0171(10) -0.0032(7) 0.0030(8) -0.0012(8)
C13 0.0222(9) 0.0264(9) 0.0269(11) 0.0003(8) 0.0070(8) -0.0019(8)
P2 0.0199(2) 0.0151(2) 0.0130(2) 0.00145(16) 0.00379(18) 0.00228(17)
Si3 0.0215(2) 0.0169(2) 0.0175(3) -0.00045(19) 0.0030(2) 0.00359(19)
C14 0.0242(10) 0.0304(10) 0.0322(12) -0.0013(9) 0.0011(9) 0.0018(8)
C15 0.0340(11) 0.0343(11) 0.0218(11) 0.0000(8) 0.0081(8) 0.0100(9)
C16 0.0324(11) 0.0202(9) 0.0324(12) 0.0000(8) 0.0044(9) 0.0046(8)
Si4 0.0257(3) 0.0204(2) 0.0134(3) 0.00246(19) 0.0041(2) -0.0007(2)
C17 0.0371(11) 0.0453(12) 0.0170(10) 0.0048(9) 0.0019(9) -0.0046(10)
C18 0.0339(11) 0.0248(10) 0.0276(11) 0.0051(8) 0.0095(9) -0.0007(8)
C19 0.0377(11) 0.0290(10) 0.0220(10) 0.0007(8) 0.0116(9) 0.0009(9)

loop_
_geom_bond_atom_site_label_1
_geom_bond_atom_site_label_2
_geom_bond_distance
_geom_bond_site_symmetry_2
_geom_bond_publ_flag
Al1 C11 1.956(2) . ?
Al1 C10 1.972(2) . ?
Al1 N1D 1.9739(16) . ?
Al1 P1 2.4160(7) . ?
N1D C2D 1.351(2) . ?
N1D C6D 1.360(2) . ?
C2D C3D 1.362(3) . ?
C2D H2D 0.9500 . ?
C3D C4D 1.419(2) . ?
C3D H3D 0.9500 . ?
C4D N7D 1.343(2) . ?
C4D C5D 1.413(3) . ?
C5D C6D 1.361(3) . ?
C5D H5D 0.9500 . ?
C6D H6D 0.9500 . ?
N7D C9D 1.460(2) . ?
N7D C8D 1.460(2) . ?
C8D H8D1 0.9800 . ?
C8D H8D2 0.9800 . ?
C8D H8D3 0.9800 . ?
C9D H9D1 0.9800 . ?
C9D H9D2 0.9800 . ?
C9D H9D3 0.9800 . ?
C10 H10A 0.9800 . ?
C10 H10B 0.9800 . ?
C10 H10C 0.9800 . ?
C11 H11A 0.9800 . ?
C11 H11B 0.9800 . ?
C11 H11C 0.9800 . ?
P1 Si1 2.2503(7) . ?
P1 Si2 2.2585(7) . ?
P1 Ga1 2.5096(5) . ?
Ga1 C2 1.9973(18) . ?
Ga1 C3 1.998(2) . ?
Ga1 C1 2.0032(19) . ?
C1 H1A 0.9800 . ?
C1 H1B 0.9800 . ?
C1 H1C 0.9800 . ?
C2 H2A 0.9800 . ?
C2 H2B 0.9800 . ?
C2 H2C 0.9800 . ?
C3 H3A 0.9800 . ?
C3 H3B 0.9800 . ?
C3 H3C 0.9800 . ?
Si1 C4 1.865(2) . ?
Si1 C6 1.869(2) . ?
Si1 C5 1.874(2) . ?
C4 H4A 0.9800 . ?
C4 H4B 0.9800 . ?
C4 H4C 0.9800 . ?
C5 H5A 0.9800 . ?
C5 H5B 0.9800 . ?
C5 H5C 0.9800 . ?
C6 H6A 0.9800 . ?
C6 H6B 0.9800 . ?
C6 H6C 0.9800 . ?
Si2 C7 1.866(2) . ?
Si2 C8 1.866(2) . ?
Si2 C9 1.867(2) . ?
C7 H7A 0.9800 . ?
C7 H7B 0.9800 . ?
C7 H7C 0.9800 . ?
C8 H8A 0.9800 . ?
C8 H8B 0.9800 . ?
C8 H8C 0.9800 . ?
C9 H9A 0.9800 . ?
C9 H9B 0.9800 . ?
C9 H9C 0.9800 . ?
Ga2 C12 1.9825(17) . ?
Ga2 C13 1.9831(18) . ?
Ga2 P2 2.4444(4) . ?
Ga2 P2 2.4543(5) 7_566 ?
C12 H12A 0.9800 . ?
C12 H12B 0.9800 . ?
C12 H12C 0.9800 . ?
C13 H13A 0.9800 . ?
C13 H13B 0.9800 . ?
C13 H13C 0.9800 . ?
P2 Si3 2.2536(6) . ?
P2 Si4 2.2579(7) . ?
P2 Ga2 2.4543(5) 7_566 ?
Si3 C16 1.8652(18) . ?
Si3 C15 1.866(2) . ?
Si3 C14 1.8726(17) . ?
C14 H14A 0.9800 . ?
C14 H14B 0.9800 . ?
C14 H14C 0.9800 . ?
C15 H15A 0.9800 . ?
C15 H15B 0.9800 . ?
C15 H15C 0.9800 . ?
C16 H16A 0.9800 . ?
C16 H16B 0.9800 . ?
C16 H16C 0.9800 . ?
Si4 C19 1.8634(19) . ?
Si4 C18 1.8648(18) . ?
Si4 C17 1.8717(18) . ?
C17 H17A 0.9800 . ?
C17 H17B 0.9800 . ?
C17 H17C 0.9800 . ?
C18 H18A 0.9800 . ?
C18 H18B 0.9800 . ?
C18 H18C 0.9800 . ?
C19 H19A 0.9800 . ?
C19 H19B 0.9800 . ?
C19 H19C 0.9800 . ?
